data_4306516
loop_
_publ_author_name
'Andrea M. Corrente'
'Tristram Chivers'

_publ_contact_author_address
;
Department of Chemistry
University of Calgary, Calgary, Alberta 
T2N 1N4, Canada
;
_publ_contact_author_name 'Prof. T. Chivers'
_publ_section_title
;
Boraguanidinates: Synthesis, X-ray Structures, and Reactions of
{Li2[iPr2NB(NDipp)2]}2 with p-Block and Group 12 Element Halides
;
_journal_name_full 'Inorganic Chemistry'
_journal_page_first 10073
_journal_page_last 10080
_journal_paper_doi 10.1021/ic801336t
_journal_volume 47
_journal_year 2008
_chemical_formula_moiety 'C33 H55 B Li2 N3'
_chemical_formula_sum 'C33 H55 B Li2 N3'
_chemical_formula_weight 518.49
_chemical_name_systematic
; 
 ? 
;
_space_group_IT_number 60
_symmetry_cell_setting orthorhombic
_symmetry_space_group_name_Hall '-P 2n 2ab'
_symmetry_space_group_name_H-M 'P b c n'
_atom_sites_solution_hydrogens geom
_atom_sites_solution_primary direct
_atom_sites_solution_secondary difmap
_audit_creation_method SHELXL-97
_cell_angle_alpha 90.00
_cell_angle_beta 90.00
_cell_angle_gamma 90.00
_cell_formula_units_Z 8
_cell_length_a 14.103(3)
_cell_length_b 21.061(4)
_cell_length_c 21.701(4)
_cell_measurement_reflns_used 34800
_cell_measurement_temperature 173(2)
_cell_measurement_theta_max 25.03
_cell_measurement_theta_min 2.56
_cell_volume 6446(2)
_computing_cell_refinement 'Nonius DENZO'
_computing_data_collection 'Nonius COLLECT'
_computing_data_reduction 'Nonius DENZO'
_computing_molecular_graphics 'Bruker SHELXTL'
_computing_publication_material 'Bruker SHELXTL'
_computing_structure_refinement 'SHELXL-97 (Sheldrick, 1997)'
_computing_structure_solution 'SHELXS-97 (Sheldrick, 1990)'
_diffrn_ambient_temperature 173(2)
_diffrn_measured_fraction_theta_full 0.994
_diffrn_measured_fraction_theta_max 0.994
_diffrn_measurement_device_type 'Nonius Kappa CCD'
_diffrn_measurement_method 'Phi\omega scans'
_diffrn_radiation_monochromator graphite
_diffrn_radiation_source 'fine-focus sealed tube'
_diffrn_radiation_type MoK\a
_diffrn_radiation_wavelength 0.71073
_diffrn_reflns_av_R_equivalents 0.0502
_diffrn_reflns_av_sigmaI/netI 0.0569
_diffrn_reflns_limit_h_max 16
_diffrn_reflns_limit_h_min -16
_diffrn_reflns_limit_k_max 25
_diffrn_reflns_limit_k_min -25
_diffrn_reflns_limit_l_max 25
_diffrn_reflns_limit_l_min -25
_diffrn_reflns_number 34800
_diffrn_reflns_theta_full 25.03
_diffrn_reflns_theta_max 25.03
_diffrn_reflns_theta_min 2.56
_exptl_absorpt_coefficient_mu 0.060
_exptl_absorpt_correction_T_max 0.9952
_exptl_absorpt_correction_T_min 0.9764
_exptl_absorpt_correction_type integration
_exptl_absorpt_process_details 'HKL Scalepack (Otwinowski and Minor 1997)'
_exptl_crystal_colour plate
_exptl_crystal_density_diffrn 1.069
_exptl_crystal_density_method 'not measured'
_exptl_crystal_description colourless
_exptl_crystal_F_000 2280
_exptl_crystal_size_max 0.40
_exptl_crystal_size_mid 0.16
_exptl_crystal_size_min 0.08
_refine_diff_density_max 0.491
_refine_diff_density_min -0.427
_refine_diff_density_rms 0.046
_refine_ls_extinction_method none
_refine_ls_goodness_of_fit_ref 1.030
_refine_ls_hydrogen_treatment constr
_refine_ls_matrix_type full
_refine_ls_number_parameters 364
_refine_ls_number_reflns 5663
_refine_ls_number_restraints 3
_refine_ls_restrained_S_all 1.030
_refine_ls_R_factor_all 0.1062
_refine_ls_R_factor_gt 0.0627
_refine_ls_shift/su_max 0.000
_refine_ls_shift/su_mean 0.000
_refine_ls_structure_factor_coef Fsqd
_refine_ls_weighting_details 'calc w=1/[\s^2^(Fo^2^)+(0.0714P)^2^+5.7191P] where P=(Fo^2^+2Fc^2^)/3'
_refine_ls_weighting_scheme calc
_refine_ls_wR_factor_gt 0.1497
_refine_ls_wR_factor_ref 0.1749
_reflns_number_gt 3726
_reflns_number_total 5663
_reflns_threshold_expression >2sigma(I)
_cod_data_source_file ic801336t_si_001_2.cif
_cod_data_source_block Compound6
_cod_depositor_comments
;
The following automatic conversions were performed:
'_symmetry_cell_setting' value 'Orthorhombic' changed to 'orthorhombic'
according to '/home/saulius/struct/CIF-dictionaries/cif_core.dic'
dictionary named 'cif_core.dic' version 2.4.1 from
2010-06-29.

'_exptl_absorpt_correction_type' value 'Integration' changed
to 'integration' according to
'/home/saulius/struct/CIF-dictionaries/cif_core.dic' dictionary named
'cif_core.dic' version 2.4.1 from 2010-06-29.

Automatic conversion script
Id: cif_fix_enum 1527 2010-12-29 10:47:43Z saulius 
;
_cod_database_code 4306516

loop_
_symmetry_equiv_pos_as_xyz
'x, y, z'
'-x+1/2, -y+1/2, z+1/2'
'-x, y, -z+1/2'
'x+1/2, -y+1/2, -z'
'-x, -y, -z'
'x-1/2, y-1/2, -z-1/2'
'x, -y, z-1/2'
'-x-1/2, y-1/2, z'

loop_
_atom_site_label
_atom_site_type_symbol
_atom_site_fract_x
_atom_site_fract_y
_atom_site_fract_z
_atom_site_U_iso_or_equiv
_atom_site_adp_type
_atom_site_occupancy
_atom_site_symmetry_multiplicity
_atom_site_calc_flag
_atom_site_refinement_flags
_atom_site_disorder_assembly
_atom_site_disorder_group
B1 B 0.35471(18) 0.22656(12) 0.30247(12) 0.0208(6) Uani 1 1 d . . .
N1 N 0.44045(13) 0.19098(9) 0.31953(9) 0.0209(4) Uani 1 1 d . . .
N2 N 0.37469(13) 0.26507(9) 0.24752(9) 0.0217(4) Uani 1 1 d . . .
N3 N 0.26427(14) 0.22338(10) 0.33537(9) 0.0267(5) Uani 1 1 d . . .
Li2 Li 0.5708(3) 0.17807(19) 0.27826(19) 0.0270(9) Uani 1 1 d . . .
Li1 Li 0.4965(3) 0.27946(19) 0.30320(19) 0.0282(9) Uani 1 1 d . . .
C1 C 0.45671(15) 0.16494(11) 0.37929(11) 0.0222(5) Uani 1 1 d . . .
C2 C 0.46521(16) 0.20468(12) 0.43223(11) 0.0257(6) Uani 1 1 d . . .
C3 C 0.48913(19) 0.17850(13) 0.48892(12) 0.0342(6) Uani 1 1 d . . .
H3A H 0.4943 0.2054 0.5239 0.041 Uiso 1 1 calc R . .
C4 C 0.5055(2) 0.11430(14) 0.49564(13) 0.0397(7) Uani 1 1 d . . .
H4A H 0.5226 0.0973 0.5346 0.048 Uiso 1 1 calc R . .
C5 C 0.49673(19) 0.07520(13) 0.44530(12) 0.0344(6) Uani 1 1 d . . .
H5A H 0.5074 0.0309 0.4500 0.041 Uiso 1 1 calc R . .
C6 C 0.47252(16) 0.09892(12) 0.38742(11) 0.0265(6) Uani 1 1 d . . .
C7 C 0.45405(18) 0.27653(12) 0.42809(12) 0.0298(6) Uani 1 1 d . . .
H7A H 0.4099 0.2859 0.3932 0.036 Uiso 1 1 calc R . .
C8 C 0.5488(2) 0.30922(14) 0.41410(13) 0.0388(7) Uani 1 1 d . . .
H8A H 0.6008 0.2837 0.4309 0.047 Uiso 1 1 calc R . .
H8B H 0.5495 0.3515 0.4331 0.047 Uiso 1 1 calc R . .
H8C H 0.5565 0.3134 0.3694 0.047 Uiso 1 1 calc R . .
C9 C 0.4120(2) 0.30670(14) 0.48645(13) 0.0421(7) Uani 1 1 d . . .
H9A H 0.4586 0.3045 0.5199 0.063 Uiso 1 1 calc R . .
H9B H 0.3546 0.2836 0.4985 0.063 Uiso 1 1 calc R . .
H9C H 0.3961 0.3512 0.4782 0.063 Uiso 1 1 calc R . .
C10 C 0.46498(18) 0.05163(12) 0.33475(12) 0.0297(6) Uani 1 1 d . . .
H10A H 0.4493 0.0756 0.2963 0.036 Uiso 1 1 calc R . .
C11 C 0.5590(2) 0.01700(15) 0.32449(15) 0.0451(8) Uani 1 1 d . . .
H11A H 0.6075 0.0475 0.3115 0.068 Uiso 1 1 calc R . .
H11B H 0.5509 -0.0153 0.2925 0.068 Uiso 1 1 calc R . .
H11C H 0.5789 -0.0034 0.3630 0.068 Uiso 1 1 calc R . .
C12 C 0.3860(2) 0.00314(14) 0.34621(16) 0.0499(8) Uani 1 1 d . . .
H12A H 0.3254 0.0254 0.3510 0.075 Uiso 1 1 calc R . .
H12B H 0.4000 -0.0209 0.3838 0.075 Uiso 1 1 calc R . .
H12C H 0.3821 -0.0261 0.3111 0.075 Uiso 1 1 calc R . .
C13 C 0.30144(16) 0.29370(11) 0.21145(11) 0.0230(5) Uani 1 1 d D . .
C14 C 0.23408(17) 0.25666(12) 0.17819(12) 0.0288(6) Uani 1 1 d D . .
C15 C 0.1662(2) 0.28681(14) 0.14209(14) 0.0408(7) Uani 1 1 d D . .
H15A H 0.1216 0.2617 0.1201 0.049 Uiso 1 1 calc R . .
C16 C 0.1618(2) 0.35187(14) 0.13731(16) 0.0497(9) Uani 1 1 d D . .
H16A H 0.1139 0.3715 0.1131 0.060 Uiso 1 1 calc R . .
C17 C 0.2281(2) 0.38822(13) 0.16832(14) 0.0410(7) Uani 1 1 d D . .
H17A H 0.2257 0.4331 0.1646 0.049 Uiso 1 1 calc R . .
C18 C 0.29811(17) 0.36100(12) 0.20462(12) 0.0275(6) Uani 1 1 d D . .
C19 C 0.23711(18) 0.18467(12) 0.17597(12) 0.0317(6) Uani 1 1 d . . .
H19A H 0.2700 0.1691 0.2139 0.038 Uiso 1 1 calc R . .
C20 C 0.2940(2) 0.16271(15) 0.11965(15) 0.0462(8) Uani 1 1 d . . .
H20A H 0.3582 0.1804 0.1217 0.069 Uiso 1 1 calc R . .
H20B H 0.2626 0.1775 0.0820 0.069 Uiso 1 1 calc R . .
H20C H 0.2974 0.1162 0.1193 0.069 Uiso 1 1 calc R . .
C21 C 0.13841(19) 0.15257(14) 0.17253(15) 0.0420(7) Uani 1 1 d . . .
H21A H 0.0982 0.1687 0.2058 0.063 Uiso 1 1 calc R . .
H21B H 0.1457 0.1065 0.1769 0.063 Uiso 1 1 calc R . .
H21C H 0.1090 0.1622 0.1327 0.063 Uiso 1 1 calc R . .
C22 C 0.37114(18) 0.40364(11) 0.23533(12) 0.0303(6) Uani 1 1 d . . .
H22A H 0.4343 0.3832 0.2289 0.036 Uiso 1 1 calc R . .
C23 C 0.3772(2) 0.46992(14) 0.20723(17) 0.0547(9) Uani 1 1 d . . .
H23A H 0.3860 0.4664 0.1626 0.082 Uiso 1 1 calc R . .
H23B H 0.4311 0.4927 0.2252 0.082 Uiso 1 1 calc R . .
H23C H 0.3185 0.4932 0.2159 0.082 Uiso 1 1 calc R . .
C24 C 0.3573(2) 0.40980(14) 0.30475(14) 0.0431(7) Uani 1 1 d . . .
H24A H 0.3583 0.3675 0.3236 0.065 Uiso 1 1 calc R . .
H24B H 0.2963 0.4302 0.3131 0.065 Uiso 1 1 calc R . .
H24C H 0.4086 0.4356 0.3221 0.065 Uiso 1 1 calc R . .
C25 C 0.19779(18) 0.27800(13) 0.33525(13) 0.0337(6) Uani 1 1 d . . .
H25A H 0.2215 0.3071 0.3022 0.040 Uiso 1 1 calc R . .
C26 C 0.09510(19) 0.26289(16) 0.31766(16) 0.0492(8) Uani 1 1 d . . .
H26A H 0.0942 0.2387 0.2791 0.074 Uiso 1 1 calc R . .
H26B H 0.0598 0.3026 0.3121 0.074 Uiso 1 1 calc R . .
H26C H 0.0656 0.2378 0.3505 0.074 Uiso 1 1 calc R . .
C27 C 0.1981(2) 0.31783(15) 0.39439(14) 0.0436(7) Uani 1 1 d . . .
H27A H 0.2637 0.3278 0.4059 0.065 Uiso 1 1 calc R . .
H27B H 0.1678 0.2938 0.4277 0.065 Uiso 1 1 calc R . .
H27C H 0.1631 0.3574 0.3874 0.065 Uiso 1 1 calc R . .
C28 C 0.23918(18) 0.16442(13) 0.36933(12) 0.0331(6) Uani 1 1 d . . .
H28A H 0.2996 0.1397 0.3721 0.040 Uiso 1 1 calc R . .
C29 C 0.1693(2) 0.12063(15) 0.33567(15) 0.0464(8) Uani 1 1 d . . .
H29A H 0.1924 0.1125 0.2938 0.070 Uiso 1 1 calc R . .
H29B H 0.1070 0.1411 0.3336 0.070 Uiso 1 1 calc R . .
H29C H 0.1640 0.0804 0.3581 0.070 Uiso 1 1 calc R . .
C30 C 0.2071(2) 0.17387(16) 0.43602(14) 0.0512(8) Uani 1 1 d . . .
H30A H 0.2521 0.2017 0.4574 0.077 Uiso 1 1 calc R . .
H30B H 0.2046 0.1327 0.4569 0.077 Uiso 1 1 calc R . .
H30C H 0.1440 0.1934 0.4365 0.077 Uiso 1 1 calc R . .
C31 C 0.0474(4) -0.0007(2) 0.4830(2) 0.0984(17) Uani 1 1 d . . .
H31A H 0.0470 -0.0366 0.4536 0.148 Uiso 1 1 calc R . .
H31B H 0.0538 0.0390 0.4588 0.148 Uiso 1 1 calc R . .
C32 C 0.1307(5) -0.0070(2) 0.5236(3) 0.113(2) Uani 1 1 d . . .
H32A H 0.1208 -0.0443 0.5506 0.135 Uiso 1 1 calc R . .
H32B H 0.1337 0.0310 0.5504 0.135 Uiso 1 1 calc R . .
C33 C 0.2252(5) -0.0143(2) 0.4922(3) 0.128(2) Uani 1 1 d . . .
H33A H 0.2760 -0.0113 0.5228 0.192 Uiso 1 1 calc R . .
H33B H 0.2329 0.0193 0.4614 0.192 Uiso 1 1 calc R . .
H33C H 0.2281 -0.0558 0.4718 0.192 Uiso 1 1 calc R . .

loop_
_atom_site_aniso_label
_atom_site_aniso_U_11
_atom_site_aniso_U_22
_atom_site_aniso_U_33
_atom_site_aniso_U_23
_atom_site_aniso_U_13
_atom_site_aniso_U_12
B1 0.0220(13) 0.0188(13) 0.0214(14) -0.0019(11) 0.0020(11) -0.0013(11)
N1 0.0199(9) 0.0206(10) 0.0223(11) 0.0010(8) 0.0003(8) 0.0002(8)
N2 0.0186(10) 0.0224(10) 0.0242(11) 0.0017(9) 0.0001(8) 0.0033(8)
N3 0.0219(10) 0.0278(11) 0.0303(12) 0.0046(9) 0.0045(9) 0.0038(9)
Li2 0.024(2) 0.026(2) 0.031(2) 0.0029(18) 0.0013(17) 0.0007(18)
Li1 0.030(2) 0.026(2) 0.029(2) -0.0008(17) -0.0002(18) -0.0005(19)
C1 0.0171(11) 0.0273(13) 0.0222(13) 0.0053(10) 0.0011(9) 0.0005(10)
C2 0.0228(12) 0.0316(14) 0.0226(13) 0.0015(11) 0.0006(10) 0.0018(11)
C3 0.0394(15) 0.0400(16) 0.0232(14) -0.0007(12) -0.0015(11) 0.0037(13)
C4 0.0469(16) 0.0463(17) 0.0259(15) 0.0122(13) -0.0037(12) 0.0069(14)
C5 0.0400(15) 0.0318(14) 0.0313(15) 0.0106(12) -0.0016(12) 0.0052(13)
C6 0.0246(12) 0.0276(13) 0.0273(14) 0.0044(11) 0.0015(10) 0.0011(11)
C7 0.0349(14) 0.0295(14) 0.0251(14) -0.0018(11) 0.0015(11) 0.0012(12)
C8 0.0458(16) 0.0376(16) 0.0328(16) -0.0041(13) 0.0025(13) -0.0064(14)
C9 0.0526(18) 0.0407(17) 0.0331(16) -0.0097(13) 0.0043(13) 0.0056(14)
C10 0.0343(14) 0.0229(13) 0.0320(15) 0.0048(11) -0.0004(11) 0.0021(12)
C11 0.0462(17) 0.0456(18) 0.0435(18) -0.0050(14) -0.0037(14) 0.0141(15)
C12 0.059(2) 0.0359(16) 0.055(2) -0.0012(15) 0.0037(16) -0.0129(15)
C13 0.0184(12) 0.0266(13) 0.0242(13) 0.0023(10) 0.0019(10) 0.0049(10)
C14 0.0248(13) 0.0303(14) 0.0314(14) 0.0014(11) -0.0026(11) 0.0031(11)
C15 0.0381(16) 0.0354(16) 0.0488(19) -0.0008(14) -0.0190(14) 0.0019(13)
C16 0.0467(18) 0.0390(17) 0.064(2) 0.0065(15) -0.0297(16) 0.0117(15)
C17 0.0431(16) 0.0272(14) 0.0527(19) 0.0060(13) -0.0128(14) 0.0072(13)
C18 0.0258(13) 0.0269(13) 0.0297(14) 0.0008(11) -0.0032(11) 0.0055(11)
C19 0.0299(13) 0.0298(14) 0.0353(15) 0.0011(12) -0.0078(11) 0.0000(12)
C20 0.0372(16) 0.0430(17) 0.058(2) -0.0108(15) -0.0019(14) 0.0052(14)
C21 0.0335(15) 0.0405(16) 0.0519(19) 0.0009(14) -0.0052(13) -0.0030(13)
C22 0.0303(13) 0.0233(13) 0.0373(16) 0.0016(11) -0.0039(11) 0.0042(11)
C23 0.058(2) 0.0344(17) 0.071(2) 0.0133(16) -0.0192(18) -0.0079(16)
C24 0.0450(17) 0.0366(16) 0.0477(19) -0.0064(14) -0.0042(14) 0.0009(14)
C25 0.0241(13) 0.0392(15) 0.0378(16) 0.0033(13) 0.0052(11) 0.0098(12)
C26 0.0251(14) 0.059(2) 0.063(2) 0.0017(17) -0.0002(14) 0.0095(14)
C27 0.0399(16) 0.0476(18) 0.0432(18) -0.0028(14) 0.0103(13) 0.0120(14)
C28 0.0246(13) 0.0374(15) 0.0372(16) 0.0065(12) 0.0042(11) -0.0022(12)
C29 0.0386(16) 0.0466(18) 0.054(2) 0.0129(15) -0.0027(14) -0.0119(15)
C30 0.0563(19) 0.059(2) 0.0385(18) 0.0106(15) 0.0129(15) -0.0057(17)
C31 0.174(6) 0.049(2) 0.072(3) -0.004(2) 0.009(3) 0.001(3)
C32 0.195(6) 0.067(3) 0.076(3) -0.008(3) 0.009(4) 0.000(4)
C33 0.169(6) 0.080(4) 0.134(5) 0.019(3) 0.064(5) 0.005(4)

loop_
_atom_type_symbol
_atom_type_description
_atom_type_scat_dispersion_real
_atom_type_scat_dispersion_imag
_atom_type_scat_source
C C 0.0033 0.0016 'International Tables Vol C Tables 4.2.6.8 and 6.1.1.4'
H H 0.0000 0.0000 'International Tables Vol C Tables 4.2.6.8 and 6.1.1.4'
Li Li -0.0003 0.0001 'International Tables Vol C Tables 4.2.6.8 and 6.1.1.4'
B B 0.0013 0.0007 'International Tables Vol C Tables 4.2.6.8 and 6.1.1.4'
N N 0.0061 0.0033 'International Tables Vol C Tables 4.2.6.8 and 6.1.1.4'

loop_
_geom_angle_atom_site_label_1
_geom_angle_atom_site_label_2
_geom_angle_atom_site_label_3
_geom_angle
_geom_angle_site_symmetry_1
_geom_angle_site_symmetry_3
_geom_angle_publ_flag
N3 B1 N2 126.0(2) . . ?
N3 B1 N1 124.8(2) . . ?
N2 B1 N1 109.15(19) . . ?
N3 B1 Li2 139.0(2) . 3_655 ?
N2 B1 Li2 62.36(16) . 3_655 ?
N1 B1 Li2 65.60(16) . 3_655 ?
N3 B1 Li1 141.3(2) . . ?
N2 B1 Li1 64.50(16) . . ?
N1 B1 Li1 61.82(16) . . ?
Li2 B1 Li1 79.69(17) 3_655 . ?
C1 N1 B1 123.87(19) . . ?
C1 N1 Li1 116.33(19) . . ?
B1 N1 Li1 79.09(17) . . ?
C1 N1 Li2 101.58(17) . . ?
B1 N1 Li2 133.69(19) . . ?
Li1 N1 Li2 72.65(17) . . ?
C1 N1 Li2 149.58(19) . 3_655 ?
B1 N1 Li2 75.80(17) . 3_655 ?
Li1 N1 Li2 88.43(17) . 3_655 ?
Li2 N1 Li2 67.64(19) . 3_655 ?
C13 N2 B1 122.58(19) . . ?
C13 N2 Li2 119.69(19) . 3_655 ?
B1 N2 Li2 78.55(17) . 3_655 ?
C13 N2 Li1 146.78(19) . . ?
B1 N2 Li1 76.82(17) . . ?
Li2 N2 Li1 88.82(17) 3_655 . ?
C13 N2 Li1 105.75(18) . 3_655 ?
B1 N2 Li1 131.05(18) . 3_655 ?
Li2 N2 Li1 70.79(16) 3_655 3_655 ?
Li1 N2 Li1 65.6(2) . 3_655 ?
B1 N3 C25 121.0(2) . . ?
B1 N3 C28 119.18(19) . . ?
C25 N3 C28 119.86(19) . . ?
N1 Li2 N2 109.4(2) . 3_655 ?
N1 Li2 N1 110.30(19) . 3_655 ?
N2 Li2 N1 69.33(15) 3_655 3_655 ?
N1 Li2 B1 133.2(2) . 3_655 ?
N2 Li2 B1 39.09(11) 3_655 3_655 ?
N1 Li2 B1 38.61(11) 3_655 3_655 ?
N1 Li2 Li2 57.86(17) . 3_655 ?
N2 Li2 Li2 100.11(16) 3_655 3_655 ?
N1 Li2 Li2 54.50(17) 3_655 3_655 ?
B1 Li2 Li2 89.5(2) 3_655 3_655 ?
N1 Li2 Li1 53.53(14) . . ?
N2 Li2 Li1 56.16(15) 3_655 . ?
N1 Li2 Li1 94.41(19) 3_655 . ?
B1 Li2 Li1 88.64(18) 3_655 . ?
Li2 Li2 Li1 75.54(15) 3_655 . ?
N1 Li2 C1 30.75(9) . . ?
N2 Li2 C1 121.76(19) 3_655 . ?
N1 Li2 C1 139.71(19) 3_655 . ?
B1 Li2 C1 158.6(2) 3_655 . ?
Li2 Li2 C1 85.3(2) 3_655 . ?
Li1 Li2 C1 69.99(15) . . ?
N1 Li2 Li1 82.95(16) . 3_655 ?
N2 Li2 Li1 46.40(13) 3_655 3_655 ?
N1 Li2 Li1 44.52(12) 3_655 3_655 ?
B1 Li2 Li1 50.24(13) 3_655 3_655 ?
Li2 Li2 Li1 53.71(13) 3_655 3_655 ?
Li1 Li2 Li1 49.97(19) . 3_655 ?
C1 Li2 Li1 111.53(16) . 3_655 ?
N1 Li1 N2 69.95(15) . . ?
N1 Li1 N2 106.63(19) . 3_655 ?
N2 Li1 N2 111.9(2) . 3_655 ?
N1 Li1 B1 39.09(11) . . ?
N2 Li1 B1 38.67(11) . . ?
N2 Li1 B1 131.9(2) 3_655 . ?
N1 Li1 Li1 100.88(15) . 3_655 ?
N2 Li1 Li1 57.70(18) . 3_655 ?
N2 Li1 Li1 56.73(18) 3_655 3_655 ?
B1 Li1 Li1 91.7(2) . 3_655 ?
N1 Li1 Li2 53.82(14) . . ?
N2 Li1 Li2 95.53(19) . . ?
N2 Li1 Li2 53.05(14) 3_655 . ?
B1 Li1 Li2 87.00(18) . . ?
Li1 Li1 Li2 76.12(16) 3_655 . ?
N1 Li1 C8 99.69(18) . . ?
N2 Li1 C8 142.4(2) . . ?
N2 Li1 C8 105.64(18) 3_655 . ?
B1 Li1 C8 111.85(19) . . ?
Li1 Li1 C8 156.2(2) 3_655 . ?
Li2 Li1 C8 107.18(19) . . ?
N1 Li1 C7 74.24(15) . . ?
N2 Li1 C7 112.21(18) . . ?
N2 Li1 C7 132.87(19) 3_655 . ?
B1 Li1 C7 78.90(15) . . ?
Li1 Li1 C7 169.9(3) 3_655 . ?
Li2 Li1 C7 106.84(18) . . ?
C8 Li1 C7 32.95(10) . . ?
N1 Li1 Li2 47.05(13) . 3_655 ?
N2 Li1 Li2 44.78(12) . 3_655 ?
N2 Li1 Li2 82.06(16) 3_655 3_655 ?
B1 Li1 Li2 50.07(13) . 3_655 ?
Li1 Li1 Li2 53.92(13) 3_655 3_655 ?
Li2 Li1 Li2 50.75(18) . 3_655 ?
C8 Li1 Li2 145.88(19) . 3_655 ?
C7 Li1 Li2 120.19(17) . 3_655 ?
C6 C1 C2 117.5(2) . . ?
C6 C1 N1 121.0(2) . . ?
C2 C1 N1 121.3(2) . . ?
C6 C1 Li2 96.11(17) . . ?
C2 C1 Li2 122.49(18) . . ?
N1 C1 Li2 47.67(13) . . ?
C3 C2 C1 120.0(2) . . ?
C3 C2 C7 118.1(2) . . ?
C1 C2 C7 121.8(2) . . ?
C4 C3 C2 121.5(3) . . ?
C5 C4 C3 119.3(3) . . ?
C4 C5 C6 121.6(2) . . ?
C5 C6 C1 120.1(2) . . ?
C5 C6 C10 117.4(2) . . ?
C1 C6 C10 122.5(2) . . ?
C2 C7 C8 111.6(2) . . ?
C2 C7 C9 113.7(2) . . ?
C8 C7 C9 108.3(2) . . ?
C2 C7 Li1 93.29(17) . . ?
C8 C7 Li1 66.97(16) . . ?
C9 C7 Li1 151.5(2) . . ?
C7 C8 Li1 80.08(18) . . ?
C6 C10 C11 111.2(2) . . ?
C6 C10 C12 111.5(2) . . ?
C11 C10 C12 109.6(2) . . ?
C14 C13 C18 118.0(2) . . ?
C14 C13 N2 121.9(2) . . ?
C18 C13 N2 120.0(2) . . ?
C15 C14 C13 119.6(2) . . ?
C15 C14 C19 117.2(2) . . ?
C13 C14 C19 123.0(2) . . ?
C16 C15 C14 121.9(3) . . ?
C15 C16 C17 118.9(3) . . ?
C16 C17 C18 121.9(3) . . ?
C17 C18 C13 119.6(2) . . ?
C17 C18 C22 119.1(2) . . ?
C13 C18 C22 121.3(2) . . ?
C14 C19 C20 110.0(2) . . ?
C14 C19 C21 114.3(2) . . ?
C20 C19 C21 107.4(2) . . ?
C18 C22 C24 113.4(2) . . ?
C18 C22 C23 113.8(2) . . ?
C24 C22 C23 108.9(2) . . ?
N3 C25 C26 115.9(2) . . ?
N3 C25 C27 114.9(2) . . ?
C26 C25 C27 109.0(2) . . ?
N3 C28 C30 115.5(2) . . ?
N3 C28 C29 114.8(2) . . ?
C30 C28 C29 109.8(2) . . ?
C32 C31 C31 114.2(6) . 5_556 ?
C31 C32 C33 116.3(5) . . ?

loop_
_geom_bond_atom_site_label_1
_geom_bond_atom_site_label_2
_geom_bond_distance
_geom_bond_site_symmetry_2
_geom_bond_publ_flag
B1 N3 1.463(3) . ?
B1 N2 1.469(3) . ?
B1 N1 1.470(3) . ?
B1 Li2 2.284(5) 3_655 ?
B1 Li1 2.289(5) . ?
N1 C1 1.427(3) . ?
N1 Li1 2.055(4) . ?
N1 Li2 2.063(4) . ?
N1 Li2 2.145(5) 3_655 ?
N2 C13 1.429(3) . ?
N2 Li2 2.064(4) 3_655 ?
N2 Li1 2.122(5) . ?
N2 Li1 2.145(5) 3_655 ?
N3 C25 1.484(3) . ?
N3 C28 1.487(3) . ?
Li2 N2 2.064(4) 3_655 ?
Li2 N1 2.145(5) 3_655 ?
Li2 B1 2.284(5) 3_655 ?
Li2 Li2 2.343(8) 3_655 ?
Li2 Li1 2.439(6) . ?
Li2 C1 2.733(5) . ?
Li2 Li1 2.930(6) 3_655 ?
Li1 N2 2.145(5) 3_655 ?
Li1 Li1 2.311(8) 3_655 ?
Li1 C8 2.594(5) . ?
Li1 C7 2.776(5) . ?
Li1 Li2 2.930(6) 3_655 ?
C1 C6 1.419(3) . ?
C1 C2 1.426(3) . ?
C2 C3 1.390(4) . ?
C2 C7 1.524(4) . ?
C3 C4 1.379(4) . ?
C4 C5 1.374(4) . ?
C5 C6 1.394(4) . ?
C6 C10 1.520(4) . ?
C7 C8 1.533(4) . ?
C7 C9 1.536(4) . ?
C10 C11 1.530(4) . ?
C10 C12 1.531(4) . ?
C13 C14 1.426(3) . ?
C13 C18 1.426(4) . ?
C14 C15 1.390(4) . ?
C14 C19 1.517(4) . ?
C15 C16 1.376(4) . ?
C16 C17 1.384(4) . ?
C17 C18 1.387(4) . ?
C18 C22 1.520(4) . ?
C19 C20 1.533(4) . ?
C19 C21 1.549(4) . ?
C22 C24 1.524(4) . ?
C22 C23 1.526(4) . ?
C25 C26 1.531(4) . ?
C25 C27 1.533(4) . ?
C28 C30 1.529(4) . ?
C28 C29 1.534(4) . ?
C31 C32 1.475(8) . ?
C31 C31 1.528(10) 5_556 ?
C32 C33 1.505(8) . ?
